data_7204209
loop_
_publ_author_name
'Khasanov, Salavat S.'
'P\'erez-Ben\'itez, Aar\'on'
'Narymbetov, Bakhyt Zh.'
'Zorina, Leokadiya V.'
'Shibaeva, Rimma P.'
'Singleton, John'
'Klehe, Anne-Katrin'
'Laukhin, Vladimir N.'
'Vidal-Gancedo, Jos\'e'
'Veciana, Jaume'
'Canadell, Enric'
'Rovira, Concepci\'o'

_publ_section_title
;
 Interesting transport and magnetic properties in a new family of
 molecular materials based on the organic donor BET-TTF and the
 perrhenate anionElectronic supplementary information (ESI) available:
 overlap modes of the radical cations of 1--3. See
 http://www.rsc.org/suppdata/jm/b1/b106070h/
;
_journal_issue 3
_journal_name_full 'Journal of Materials Chemistry'
_journal_page_first 432
_journal_paper_doi 10.1039/b106070h
_journal_volume 12
_journal_year 2002
_chemical_formula_sum 'C30 H24 O8 Re2 S18'
_chemical_formula_weight 1461.97
_chemical_name_systematic
;
?
;
_space_group_IT_number 2
_symmetry_space_group_name_Hall '-P 1'
_symmetry_space_group_name_H-M 'P -1'
_atom_sites_solution_hydrogens geom
_atom_sites_solution_primary direct
_atom_sites_solution_secondary difmap
_audit_creation_method SHELXL-97
_cell_angle_alpha 84.60(3)
_cell_angle_beta 89.50(2)
_cell_angle_gamma 70.25(3)
_cell_formula_units_Z 1
_cell_length_a 6.370(2)
_cell_length_b 7.788(4)
_cell_length_c 22.865(5)
_cell_measurement_temperature 293(2)
_cell_volume 1062.5(7)
_computing_structure_refinement 'SHELXL-97 (Sheldrick, 1997)'
_computing_structure_solution 'SHELXS-97 (Sheldrick, 1990)'
_diffrn_ambient_temperature 293(2)
_diffrn_measured_fraction_theta_full 0.707
_diffrn_measured_fraction_theta_max 0.707
_diffrn_radiation_monochromator graphite
_diffrn_radiation_source 'fine-focus sealed tube'
_diffrn_radiation_type MoK\a
_diffrn_radiation_wavelength 0.71073
_diffrn_reflns_av_R_equivalents 0.0444
_diffrn_reflns_av_sigmaI/netI 0.1043
_diffrn_reflns_limit_h_max 6
_diffrn_reflns_limit_h_min -7
_diffrn_reflns_limit_k_max 0
_diffrn_reflns_limit_k_min -8
_diffrn_reflns_limit_l_max 25
_diffrn_reflns_limit_l_min -25
_diffrn_reflns_number 2337
_diffrn_reflns_theta_full 23.25
_diffrn_reflns_theta_max 23.25
_diffrn_reflns_theta_min 2.69
_exptl_absorpt_coefficient_mu 6.625
_exptl_crystal_colour 'dark brown'
_exptl_crystal_density_diffrn 2.285
_exptl_crystal_density_method 'not measured'
_exptl_crystal_description 'thin plates'
_exptl_crystal_F_000 706
_exptl_crystal_size_max 0.18
_exptl_crystal_size_mid 0.12
_exptl_crystal_size_min 0.005
_refine_diff_density_max 1.588
_refine_diff_density_min -1.274
_refine_diff_density_rms 0.228
_refine_ls_extinction_method none
_refine_ls_goodness_of_fit_ref 1.086
_refine_ls_hydrogen_treatment mixed
_refine_ls_matrix_type full
_refine_ls_number_parameters 262
_refine_ls_number_reflns 2149
_refine_ls_number_restraints 0
_refine_ls_restrained_S_all 1.086
_refine_ls_R_factor_all 0.0848
_refine_ls_R_factor_gt 0.0721
_refine_ls_shift/su_max 0.366
_refine_ls_shift/su_mean 0.020
_refine_ls_structure_factor_coef Fsqd
_refine_ls_weighting_details 'w=1/[\s^2^(Fo^2^)+(0.0706P)^2^+8.5275P] where P=(Fo^2^+2Fc^2^)/3'
_refine_ls_weighting_scheme calc
_refine_ls_wR_factor_gt 0.1464
_refine_ls_wR_factor_ref 0.1533
_reflns_number_gt 1868
_reflns_number_total 2149
_reflns_threshold_expression >2sigma(I)
_cod_data_source_file b106070h.txt
_cod_data_source_block (2)
_cod_depositor_comments
;
The following automatic conversions were performed:

'_refine_ls_weighting_scheme' value 'calc
w=1/[\s^2^(Fo^2^)+(0.0706P)^2^+8.5275P] where P=(Fo^2^+2Fc^2^)/3' was
changed to 'calc'. New tag '_refine_ls_weighting_details' was
created. The value of the new tag was set to
'w=1/[\s^2^(Fo^2^)+(0.0706P)^2^+8.5275P] where P=(Fo^2^+2Fc^2^)/3'.

Automatic conversion script
Id: cif_fix_values 3143 2015-03-26 13:38:13Z robertas 
;
_cod_original_sg_symbol_H-M P-1
_cod_database_code 7204209

loop_
_symmetry_equiv_pos_as_xyz
'x, y, z'
'-x, -y, -z'

loop_
_atom_site_label
_atom_site_type_symbol
_atom_site_fract_x
_atom_site_fract_y
_atom_site_fract_z
_atom_site_U_iso_or_equiv
_atom_site_adp_type
_atom_site_occupancy
_atom_site_calc_flag
_atom_site_refinement_flags
_atom_site_disorder_assembly
_atom_site_disorder_group
Re Re 0.12611(17) 0.04314(16) 0.15726(5) 0.0366(4) Uani 1 d . . .
O1 O 0.248(3) 0.178(3) 0.1868(8) 0.076(6) Uani 1 d . . .
O2 O 0.207(2) 0.020(2) 0.0882(8) 0.061(5) Uani 1 d . . .
O3 O -0.160(3) 0.146(3) 0.1576(9) 0.094(8) Uani 1 d . . .
O4 O 0.204(4) -0.155(4) 0.1973(9) 0.105(8) Uani 1 d . . .
S1 S 0.1666(9) 0.2394(10) 0.5339(2) 0.0423(17) Uani 1 d . . .
S2 S 0.6392(10) 0.1734(10) 0.5648(3) 0.0463(18) Uani 1 d . . .
S3 S 0.2504(9) 0.3587(9) 0.3992(2) 0.0371(16) Uani 1 d . . .
S4 S 0.7260(9) 0.2847(9) 0.4287(3) 0.0440(17) Uani 1 d . . .
C1 C 0.431(4) 0.242(3) 0.5100(9) 0.033(6) Uani 1 d . . .
C2 C 0.461(3) 0.287(3) 0.4534(9) 0.026(5) Uani 1 d . . .
C3 C 0.254(4) 0.173(3) 0.6064(10) 0.033(6) Uani 1 d . . .
C4 C 0.465(4) 0.150(3) 0.6210(10) 0.040(6) Uani 1 d . . .
C5 C 0.422(3) 0.385(3) 0.3418(9) 0.034(6) Uani 1 d . . .
C6 C 0.635(4) 0.356(3) 0.3558(9) 0.031(5) Uani 1 d . . .
C9 C 0.297(4) 0.100(4) 0.7151(10) 0.062(8) Uani 1 d . . .
H9A H 0.2585 0.1992 0.7401 0.075 Uiso 1 calc R A 1
H9B H 0.3060 -0.0114 0.7397 0.075 Uiso 1 calc R A 1
C10 C 0.568(4) 0.442(3) 0.2476(9) 0.047(7) Uani 1 d . . .
H10A H 0.5515 0.5624 0.2281 0.056 Uiso 1 calc R B 1
H10B H 0.5975 0.3571 0.2177 0.056 Uiso 1 calc R B 1
S7 S 0.3597(10) 0.4384(9) 0.0832(3) 0.0408(16) Uani 1 d . . .
S8 S 0.1748(10) 0.7097(9) -0.0170(3) 0.0429(17) Uani 1 d . . .
C11 C 0.398(3) 0.540(3) 0.0159(11) 0.040(6) Uani 1 d . . .
C12 C 0.087(4) 0.581(3) 0.0864(10) 0.033(6) Uani 1 d . . .
C13 C -0.002(3) 0.706(3) 0.0424(9) 0.029(6) Uani 1 d . . .
C15 C -0.282(4) 0.757(4) 0.1161(12) 0.072(9) Uani 1 d . . .
H15A H -0.2874 0.8543 0.1404 0.086 Uiso 1 calc R C 1
H15B H -0.4210 0.7335 0.1211 0.086 Uiso 1 calc R C 1
S5A S 0.0841(12) 0.1439(12) 0.6632(3) 0.048(2) Uani 0.75 d P . 1
C7A C 0.546(3) 0.075(2) 0.6876(6) 0.051(4) Uani 0.75 d P . 1
H7A1 H 0.6187 0.1491 0.7052 0.061 Uiso 0.75 calc PR . 1
H7A2 H 0.6436 -0.0525 0.6910 0.061 Uiso 0.75 calc PR . 1
C7B C 0.0841(12) 0.1439(12) 0.6632(3) 0.048(2) Uani 0.25 d P . 2
H7B1 H 0.0334 0.0407 0.6602 0.057 Uiso 0.25 calc PR . 2
H7B2 H -0.0411 0.2540 0.6685 0.057 Uiso 0.25 calc PR . 2
S5B S 0.546(3) 0.075(2) 0.6876(6) 0.051(4) Uani 0.25 d P . 2
S6A S 0.8063(10) 0.3729(11) 0.2976(3) 0.048(2) Uani 0.90 d P . 1
C8A C 0.348(3) 0.450(3) 0.2769(7) 0.052(6) Uani 0.90 d P . 1
H8A1 H 0.2411 0.5733 0.2729 0.062 Uiso 0.90 calc PR . 1
H8A2 H 0.2835 0.3683 0.2604 0.062 Uiso 0.90 calc PR . 1
C8B C 0.8063(10) 0.3729(11) 0.2976(3) 0.048(2) Uani 0.10 d P . 2
H8B1 H 0.9180 0.2569 0.2905 0.058 Uiso 0.10 calc PR . 2
H8B2 H 0.8738 0.4666 0.3002 0.058 Uiso 0.10 calc PR . 2
S6B S 0.348(3) 0.450(3) 0.2769(7) 0.052(6) Uani 0.10 d P . 2
S9A S -0.2757(13) 0.8411(12) 0.0449(4) 0.049(2) Uani 0.70 d P . 1
C14A C -0.084(2) 0.575(2) 0.1423(6) 0.051(4) Uani 0.70 d P . 1
H14A H -0.1269 0.4667 0.1453 0.062 Uiso 0.70 calc PR . 1
H14B H -0.0237 0.5892 0.1797 0.062 Uiso 0.70 calc PR . 1
C14B C -0.2757(13) 0.8411(12) 0.0449(4) 0.049(2) Uani 0.30 d P . 2
H14C H -0.3736 0.8103 0.0187 0.059 Uiso 0.30 calc PR . 2
H14D H -0.2990 0.9714 0.0399 0.059 Uiso 0.30 calc PR . 2
S9B S -0.084(2) 0.575(2) 0.1423(6) 0.051(4) Uani 0.30 d P . 2

loop_
_atom_site_aniso_label
_atom_site_aniso_U_11
_atom_site_aniso_U_22
_atom_site_aniso_U_33
_atom_site_aniso_U_23
_atom_site_aniso_U_13
_atom_site_aniso_U_12
Re 0.0309(6) 0.0358(6) 0.0373(6) -0.0020(4) -0.0012(4) -0.0043(4)
O1 0.076(14) 0.073(15) 0.066(13) 0.004(11) -0.008(11) -0.010(12)
O2 0.023(9) 0.055(12) 0.099(15) -0.022(11) 0.010(9) -0.001(9)
O3 0.028(11) 0.12(2) 0.101(17) -0.010(15) 0.022(11) 0.012(12)
O4 0.091(17) 0.15(2) 0.073(15) 0.010(15) -0.013(13) -0.037(16)
S1 0.023(3) 0.072(5) 0.029(3) 0.001(3) 0.006(3) -0.014(3)
S2 0.028(3) 0.074(5) 0.039(4) 0.007(3) -0.004(3) -0.022(3)
S3 0.020(3) 0.059(4) 0.029(3) 0.001(3) 0.003(2) -0.011(3)
S4 0.028(3) 0.061(5) 0.044(4) 0.008(3) 0.000(3) -0.018(3)
C1 0.037(14) 0.022(13) 0.027(13) 0.011(11) 0.019(10) 0.004(11)
C2 0.015(11) 0.030(13) 0.033(14) 0.007(11) 0.005(9) -0.010(10)
C3 0.027(13) 0.037(15) 0.043(14) -0.009(11) 0.013(11) -0.020(11)
C4 0.051(16) 0.032(15) 0.039(14) -0.004(12) 0.001(12) -0.016(13)
C5 0.015(12) 0.049(16) 0.037(14) -0.008(12) 0.017(10) -0.007(11)
C6 0.039(14) 0.031(14) 0.035(13) -0.004(11) 0.001(11) -0.026(12)
C9 0.09(2) 0.09(2) 0.024(14) -0.005(15) 0.021(14) -0.053(19)
C10 0.056(17) 0.034(15) 0.028(13) 0.011(11) -0.012(12) 0.012(13)
S7 0.032(3) 0.047(4) 0.039(4) 0.006(3) 0.008(3) -0.010(3)
S8 0.034(4) 0.050(4) 0.040(4) 0.002(3) 0.001(3) -0.010(3)
C11 0.024(12) 0.009(12) 0.077(18) 0.010(12) -0.012(12) 0.004(10)
C12 0.037(14) 0.024(13) 0.044(14) -0.008(12) 0.000(11) -0.018(11)
C13 0.018(12) 0.040(15) 0.031(13) -0.001(12) 0.016(10) -0.013(11)
C15 0.037(16) 0.09(2) 0.08(2) -0.042(19) 0.005(15) -0.015(17)
S5A 0.035(4) 0.070(6) 0.033(4) 0.006(4) 0.005(3) -0.013(4)
C7A 0.071(11) 0.058(11) 0.031(8) 0.009(7) -0.004(7) -0.034(9)
C7B 0.035(4) 0.070(6) 0.033(4) 0.006(4) 0.005(3) -0.013(4)
S5B 0.071(11) 0.058(11) 0.031(8) 0.009(7) -0.004(7) -0.034(9)
S6A 0.027(4) 0.077(6) 0.043(4) 0.009(4) 0.009(3) -0.026(4)
C8A 0.067(14) 0.076(16) 0.020(10) 0.005(10) 0.003(10) -0.038(13)
C8B 0.027(4) 0.077(6) 0.043(4) 0.009(4) 0.009(3) -0.026(4)
S6B 0.067(14) 0.076(16) 0.020(10) 0.005(10) 0.003(10) -0.038(13)
S9A 0.034(5) 0.044(5) 0.063(6) -0.008(5) 0.008(4) -0.006(4)
C14A 0.043(8) 0.054(9) 0.053(9) -0.011(7) 0.019(7) -0.010(7)
C14B 0.034(5) 0.044(5) 0.063(6) -0.008(5) 0.008(4) -0.006(4)
S9B 0.043(8) 0.054(9) 0.053(9) -0.011(7) 0.019(7) -0.010(7)

loop_
_atom_type_symbol
_atom_type_description
_atom_type_scat_dispersion_real
_atom_type_scat_dispersion_imag
_atom_type_scat_source
Re Re -1.0185 7.2310 'International Tables Vol C Tables 4.2.6.8 and 6.1.1.4'
S S 0.1246 0.1234 'International Tables Vol C Tables 4.2.6.8 and 6.1.1.4'
O O 0.0106 0.0060 'International Tables Vol C Tables 4.2.6.8 and 6.1.1.4'
C C 0.0033 0.0016 'International Tables Vol C Tables 4.2.6.8 and 6.1.1.4'
H H 0.0000 0.0000 'International Tables Vol C Tables 4.2.6.8 and 6.1.1.4'

loop_
_geom_angle_atom_site_label_1
_geom_angle_atom_site_label_2
_geom_angle_atom_site_label_3
_geom_angle
_geom_angle_site_symmetry_1
_geom_angle_site_symmetry_3
_geom_angle_publ_flag
O2 Re O4 111.5(10) . . ?
O2 Re O1 108.6(9) . . ?
O4 Re O1 107.7(10) . . ?
O2 Re O3 109.0(9) . . ?
O4 Re O3 110.6(11) . . ?
O1 Re O3 109.3(11) . . ?
O2 Re S8 50.6(5) . 2_565 ?
O4 Re S8 143.2(8) . 2_565 ?
O1 Re S8 108.7(6) . 2_565 ?
O3 Re S8 61.3(7) . 2_565 ?
Re O1 O4 35.6(6) . . ?
Re O1 O2 35.4(5) . . ?
O4 O1 O2 60.6(7) . . ?
Re O1 O3 35.8(6) . . ?
O4 O1 O3 60.7(8) . . ?
O2 O1 O3 60.1(7) . . ?
Re O1 S7 108.8(8) . . ?
O4 O1 S7 136.1(9) . . ?
O2 O1 S7 76.6(6) . . ?
O3 O1 S7 107.2(7) . . ?
Re O1 S5B 100.5(8) . 2_656 ?
O4 O1 S5B 65.5(7) . 2_656 ?
O2 O1 S5B 121.4(8) . 2_656 ?
O3 O1 S5B 110.4(8) . 2_656 ?
S7 O1 S5B 142.4(7) . 2_656 ?
Re O1 C12 103.0(8) . . ?
O4 O1 C12 138.5(9) . . ?
O2 O1 C12 81.9(7) . . ?
O3 O1 C12 86.2(7) . . ?
S7 O1 C12 28.9(4) . . ?
S5B O1 C12 155.8(8) 2_656 . ?
Re O1 O3 122.6(9) . 1_655 ?
O4 O1 O3 111.3(8) . 1_655 ?
O2 O1 O3 93.7(7) . 1_655 ?
O3 O1 O3 153.6(10) . 1_655 ?
S7 O1 O3 59.3(5) . 1_655 ?
S5B O1 O3 85.2(6) 2_656 1_655 ?
C12 O1 O3 86.8(7) . 1_655 ?
Re O1 S6A 97.9(8) . 1_455 ?
O4 O1 S6A 94.7(7) . 1_455 ?
O2 O1 S6A 128.2(7) . 1_455 ?
O3 O1 S6A 68.1(6) . 1_455 ?
S7 O1 S6A 121.1(6) . 1_455 ?
S5B O1 S6A 76.1(5) 2_656 1_455 ?
C12 O1 S6A 95.2(6) . 1_455 ?
O3 O1 S6A 138.0(7) 1_655 1_455 ?
Re O2 O3 36.2(5) . . ?
Re O2 O1 36.0(6) . . ?
O3 O2 O1 61.0(7) . . ?
Re O2 O4 34.0(7) . . ?
O3 O2 O4 60.6(8) . . ?
O1 O2 O4 59.1(8) . . ?
Re O2 S8 104.0(6) . 2_565 ?
O3 O2 S8 69.8(6) . 2_565 ?
O1 O2 S8 106.7(7) . 2_565 ?
O4 O2 S8 129.0(7) . 2_565 ?
Re O2 S9A 155.9(9) . 2_565 ?
O3 O2 S9A 128.9(7) . 2_565 ?
O1 O2 S9A 127.1(8) . 2_565 ?
O4 O2 S9A 169.7(8) . 2_565 ?
S8 O2 S9A 59.5(4) 2_565 2_565 ?
Re O2 S9A 126.1(8) . 1_645 ?
O3 O2 S9A 162.3(8) . 1_645 ?
O1 O2 S9A 104.1(7) . 1_645 ?
O4 O2 S9A 104.4(7) . 1_645 ?
S8 O2 S9A 126.4(6) 2_565 1_645 ?
S9A O2 S9A 66.9(4) 2_565 1_645 ?
Re O2 C13 104.9(8) . 1_545 ?
O3 O2 C13 89.5(7) . 1_545 ?
O1 O2 C13 140.6(8) . 1_545 ?
O4 O2 C13 84.3(8) . 1_545 ?
S8 O2 C13 84.0(6) 2_565 1_545 ?
S9A O2 C13 91.4(6) 2_565 1_545 ?
S9A O2 C13 98.6(6) 1_645 1_545 ?
Re O2 C13 131.6(8) . 2_565 ?
O3 O2 C13 99.8(7) . 2_565 ?
O1 O2 C13 119.9(8) . 2_565 ?
O4 O2 C13 159.1(8) . 2_565 ?
S8 O2 C13 30.3(4) 2_565 2_565 ?
S9A O2 C13 29.2(4) 2_565 2_565 ?
S9A O2 C13 96.1(6) 1_645 2_565 ?
C13 O2 C13 88.7(7) 1_545 2_565 ?
Re O2 S8 133.0(8) . 1_545 ?
O3 O2 S8 116.1(7) . 1_545 ?
O1 O2 S8 165.5(8) . 1_545 ?
O4 O2 S8 106.7(8) . 1_545 ?
S8 O2 S8 84.1(5) 2_565 1_545 ?
S9A O2 S8 66.5(4) 2_565 1_545 ?
S9A O2 S8 75.7(4) 1_645 1_545 ?
C13 O2 S8 28.8(4) 1_545 1_545 ?
C13 O2 S8 74.2(5) 2_565 1_545 ?
Re O2 S7 91.0(7) . . ?
O3 O2 S7 95.8(7) . . ?
O1 O2 S7 57.6(5) . . ?
O4 O2 S7 116.0(8) . . ?
S8 O2 S7 78.8(4) 2_565 . ?
S9A O2 S7 69.5(4) 2_565 . ?
S9A O2 S7 82.2(4) 1_645 . ?
C13 O2 S7 159.0(7) 1_545 . ?
C13 O2 S7 70.4(5) 2_565 . ?
S8 O2 S7 135.6(6) 1_545 . ?
Re O2 C12 92.3(8) . 1_545 ?
O3 O2 C12 88.3(7) . 1_545 ?
O1 O2 C12 125.0(8) . 1_545 ?
O4 O2 C12 66.1(7) . 1_545 ?
S8 O2 C12 102.8(6) 2_565 1_545 ?
S9A O2 C12 107.9(6) 2_565 1_545 ?
S9A O2 C12 93.8(5) 1_645 1_545 ?
C13 O2 C12 20.4(5) 1_545 1_545 ?
C13 O2 C12 109.0(7) 2_565 1_545 ?
S8 O2 C12 41.4(4) 1_545 1_545 ?
S7 O2 C12 175.9(6) . 1_545 ?
Re O3 O2 34.8(5) . . ?
Re O3 O4 33.7(6) . . ?
O2 O3 O4 59.3(7) . . ?
Re O3 O1 35.0(6) . . ?
O2 O3 O1 58.9(6) . . ?
O4 O3 O1 58.0(7) . . ?
Re O3 S8 91.4(7) . 2_565 ?
O2 O3 S8 58.4(5) . 2_565 ?
O4 O3 S8 116.6(7) . 2_565 ?
O1 O3 S8 97.6(7) . 2_565 ?
Re O3 S7 147.4(10) . 1_455 ?
O2 O3 S7 114.9(8) . 1_455 ?
O4 O3 S7 164.2(10) . 1_455 ?
O1 O3 S7 134.0(9) . 1_455 ?
S8 O3 S7 56.6(4) 2_565 1_455 ?
Re O3 O1 156.7(12) . 1_455 ?
O2 O3 O1 147.2(9) . 1_455 ?
O4 O3 O1 123.2(9) . 1_455 ?
O1 O3 O1 153.6(10) . 1_455 ?
S8 O3 O1 103.3(6) 2_565 1_455 ?
S7 O3 O1 52.4(4) 1_455 1_455 ?
Re O3 S9A 94.6(8) . 1_545 ?
O2 O3 S9A 70.4(6) . 1_545 ?
O4 O3 S9A 87.1(8) . 1_545 ?
O1 O3 S9A 127.8(7) . 1_545 ?
S8 O3 S9A 62.4(4) 2_565 1_545 ?
S7 O3 S9A 77.1(5) 1_455 1_545 ?
O1 O3 S9A 77.0(5) 1_455 1_545 ?
Re O3 S6A 97.7(9) . 1_455 ?
O2 O3 S6A 127.5(8) . 1_455 ?
O4 O3 S6A 93.7(7) . 1_455 ?
O1 O3 S6A 68.7(6) . 1_455 ?
S8 O3 S6A 133.9(7) 2_565 1_455 ?
S7 O3 S6A 100.7(5) 1_455 1_455 ?
O1 O3 S6A 85.1(5) 1_455 1_455 ?
S9A O3 S6A 159.0(6) 1_545 1_455 ?
Re O4 O1 36.7(7) . . ?
Re O4 O2 34.5(6) . . ?
O1 O4 O2 60.3(8) . . ?
Re O4 O3 35.6(7) . . ?
O1 O4 O3 61.3(9) . . ?
O2 O4 O3 60.2(7) . . ?
Re O4 S6B 178.6(12) . 1_545 ?
O1 O4 S6B 144.2(10) . 1_545 ?
O2 O4 S6B 145.8(10) . 1_545 ?
O3 O4 S6B 143.1(10) . 1_545 ?
Re O4 S5B 102.8(11) . 2_656 ?
O1 O4 S5B 66.6(7) . 2_656 ?
O2 O4 S5B 122.1(10) . 2_656 ?
O3 O4 S5B 111.6(10) . 2_656 ?
S6B O4 S5B 78.0(6) 1_545 2_656 ?
Re O4 S9B 107.6(9) . 1_545 ?
O1 O4 S9B 144.2(9) . 1_545 ?
O2 O4 S9B 91.4(7) . 1_545 ?
O3 O4 S9B 86.4(8) . 1_545 ?
S6B O4 S9B 71.3(7) 1_545 1_545 ?
S5B O4 S9B 146.4(8) 2_656 1_545 ?
Re O4 S5A 113.4(11) . 2_556 ?
O1 O4 S5A 100.9(8) . 2_556 ?
O2 O4 S5A 145.9(9) . 2_556 ?
O3 O4 S5A 86.1(7) . 2_556 ?
S6B O4 S5A 66.0(5) 1_545 2_556 ?
S5B O4 S5A 63.5(5) 2_656 2_556 ?
S9B O4 S5A 91.1(6) 1_545 2_556 ?
Re O4 C12 96.7(9) . 1_545 ?
O1 O4 C12 130.5(9) . 1_545 ?
O2 O4 C12 70.5(7) . 1_545 ?
O3 O4 C12 90.5(8) . 1_545 ?
S6B O4 C12 82.7(8) 1_545 1_545 ?
S5B O4 C12 157.7(9) 2_656 1_545 ?
S9B O4 C12 27.0(4) 1_545 1_545 ?
S5A O4 C12 118.0(8) 2_556 1_545 ?
Re O4 C9 98.4(11) . 2_656 ?
O1 O4 C9 62.9(8) . 2_656 ?
O2 O4 C9 105.1(8) . 2_656 ?
O3 O4 C9 121.2(11) . 2_656 ?
S6B O4 C9 82.8(7) 1_545 2_656 ?
S5B O4 C9 24.6(4) 2_656 2_656 ?
S9B O4 C9 152.1(9) 1_545 2_656 ?
S5A O4 C9 87.6(6) 2_556 2_656 ?
C12 O4 C9 141.6(9) 1_545 2_656 ?
C3 S1 C1 94.0(10) . . ?
C3 S1 C4 26.3(8) . . ?
C1 S1 C4 67.7(9) . . ?
C3 S1 C2 119.3(8) . . ?
C1 S1 C2 25.3(8) . . ?
C4 S1 C2 93.0(7) . . ?
C3 S1 S2 61.6(7) . . ?
C1 S1 S2 32.4(7) . . ?
C4 S1 S2 35.4(5) . . ?
C2 S1 S2 57.7(5) . . ?
C3 S1 S5A 27.7(7) . . ?
C1 S1 S5A 121.6(8) . . ?
C4 S1 S5A 53.9(5) . . ?
C2 S1 S5A 147.0(5) . . ?
S2 S1 S5A 89.3(2) . . ?
C3 S1 S3 152.0(7) . . ?
C1 S1 S3 58.0(7) . . ?
C4 S1 S3 125.7(6) . . ?
C2 S1 S3 32.7(4) . . ?
S2 S1 S3 90.4(2) . . ?
S5A S1 S3 177.4(3) . . ?
C3 S1 S4 144.0(7) . 1_455 ?
C1 S1 S4 120.7(8) . 1_455 ?
C4 S1 S4 168.2(6) . 1_455 ?
C2 S1 S4 95.7(5) . 1_455 ?
S2 S1 S4 151.8(2) . 1_455 ?
S5A S1 S4 117.1(2) . 1_455 ?
S3 S1 S4 63.69(17) . 1_455 ?
C3 S1 S2 91.0(7) . 1_455 ?
C1 S1 S2 169.9(8) . 1_455 ?
C4 S1 S2 117.0(6) . 1_455 ?
C2 S1 S2 148.6(5) . 1_455 ?
S2 S1 S2 150.9(3) . 1_455 ?
S5A S1 S2 63.8(2) . 1_455 ?
S3 S1 S2 117.0(2) . 1_455 ?
S4 S1 S2 53.28(16) 1_455 1_455 ?
C3 S1 S3 82.3(7) . 2_566 ?
C1 S1 S3 122.5(8) . 2_566 ?
C4 S1 S3 96.2(5) . 2_566 ?
C2 S1 S3 121.7(5) . 2_566 ?
S2 S1 S3 114.8(3) . 2_566 ?
S5A S1 S3 67.8(2) . 2_566 ?
S3 S1 S3 110.0(2) . 2_566 ?
S4 S1 S3 86.01(18) 1_455 2_566 ?
S2 S1 S3 66.95(18) 1_455 2_566 ?
C4 S2 C1 95.1(11) . . ?
C4 S2 C3 26.8(9) . . ?
C1 S2 C3 68.4(8) . . ?
C4 S2 C2 118.7(9) . . ?
C1 S2 C2 23.6(8) . . ?
C3 S2 C2 91.9(7) . . ?
C4 S2 C7A 26.6(8) . . ?
C1 S2 C7A 121.6(8) . . ?
C3 S2 C7A 53.3(6) . . ?
C2 S2 C7A 145.2(5) . . ?
C4 S2 S1 62.3(8) . . ?
C1 S2 S1 32.9(7) . . ?
C3 S2 S1 35.5(5) . . ?
C2 S2 S1 56.5(4) . . ?
C7A S2 S1 88.7(4) . . ?
C4 S2 S4 151.7(8) . . ?
C1 S2 S4 56.6(7) . . ?
C3 S2 S4 125.0(5) . . ?
C2 S2 S4 33.1(4) . . ?
C7A S2 S4 178.3(4) . . ?
S1 S2 S4 89.6(2) . . ?
C4 S2 S5A 93.3(8) . 1_655 ?
C1 S2 S5A 165.0(8) . 1_655 ?
C3 S2 S5A 119.9(5) . 1_655 ?
C2 S2 S5A 145.6(5) . 1_655 ?
C7A S2 S5A 67.9(3) . 1_655 ?
S1 S2 S5A 153.9(3) . 1_655 ?
S4 S2 S5A 113.7(2) . 1_655 ?
C4 S2 S1 143.3(8) . 1_655 ?
C1 S2 S1 118.9(7) . 1_655 ?
C3 S2 S1 166.9(6) . 1_655 ?
C2 S2 S1 95.8(4) . 1_655 ?
C7A S2 S1 118.4(4) . 1_655 ?
S1 S2 S1 150.9(3) . 1_655 ?
S4 S2 S1 63.27(17) . 1_655 ?
S5A S2 S1 50.49(17) 1_655 1_655 ?
C2 S3 C5 95.7(10) . . ?
C2 S3 C6 68.8(8) . . ?
C5 S3 C6 26.9(8) . . ?
C2 S3 C1 23.7(8) . . ?
C5 S3 C1 119.4(9) . . ?
C6 S3 C1 92.5(7) . . ?
C2 S3 C8A 120.8(8) . . ?
C5 S3 C8A 25.2(8) . . ?
C6 S3 C8A 52.1(6) . . ?
C1 S3 C8A 144.5(6) . . ?
C2 S3 S4 33.0(6) . . ?
C5 S3 S4 62.7(7) . . ?
C6 S3 S4 35.8(5) . . ?
C1 S3 S4 56.7(5) . . ?
C8A S3 S4 87.9(4) . . ?
C2 S3 S1 57.0(6) . . ?
C5 S3 S1 152.5(8) . . ?
C6 S3 S1 125.8(5) . . ?
C1 S3 S1 33.3(4) . . ?
C8A S3 S1 176.9(5) . . ?
S4 S3 S1 90.0(2) . . ?
C2 S3 S4 119.2(7) . 1_455 ?
C5 S3 S4 142.0(8) . 1_455 ?
C6 S3 S4 164.9(5) . 1_455 ?
C1 S3 S4 96.1(5) . 1_455 ?
C8A S3 S4 118.2(4) . 1_455 ?
S4 S3 S4 150.7(3) . 1_455 ?
S1 S3 S4 63.41(17) . 1_455 ?
C2 S3 S6A 163.1(8) . 1_455 ?
C5 S3 S6A 92.1(8) . 1_455 ?
C6 S3 S6A 118.4(5) . 1_455 ?
C1 S3 S6A 145.3(5) . 1_455 ?
C8A S3 S6A 67.9(4) . 1_455 ?
S4 S3 S6A 151.7(2) . 1_455 ?
S1 S3 S6A 113.6(2) . 1_455 ?
S4 S3 S6A 50.33(15) 1_455 1_455 ?
C2 S3 S1 100.6(7) . 2_566 ?
C5 S3 S1 123.1(8) . 2_566 ?
C6 S3 S1 124.9(5) . 2_566 ?
C1 S3 S1 86.8(5) . 2_566 ?
C8A S3 S1 113.0(5) . 2_566 ?
S4 S3 S1 116.2(2) . 2_566 ?
S1 S3 S1 70.0(2) . 2_566 ?
S4 S3 S1 68.05(17) 1_455 2_566 ?
S6A S3 S1 87.67(19) 1_455 2_566 ?
C2 S3 C4 77.0(8) . 2_656 ?
C5 S3 C4 82.3(8) . 2_656 ?
C6 S3 C4 78.4(6) . 2_656 ?
C1 S3 C4 81.5(6) . 2_656 ?
C8A S3 C4 89.1(6) . 2_656 ?
S4 S3 C4 75.5(4) . 2_656 ?
S1 S3 C4 88.2(4) . 2_656 ?
S4 S3 C4 90.7(4) 1_455 2_656 ?
S6A S3 C4 89.2(4) 1_455 2_656 ?
S1 S3 C4 154.5(4) 2_566 2_656 ?
C2 S3 S5A 127.8(8) . 2_566 ?
C5 S3 S5A 80.4(8) . 2_566 ?
C6 S3 S5A 95.8(5) . 2_566 ?
C1 S3 S5A 127.5(5) . 2_566 ?
C8A S3 S5A 65.9(5) . 2_566 ?
S4 S3 S5A 115.8(3) . 2_566 ?
S1 S3 S5A 117.1(2) . 2_566 ?
S4 S3 S5A 88.7(2) 1_455 2_566 ?
S6A S3 S5A 68.4(2) 1_455 2_566 ?
S1 S3 S5A 47.10(16) 2_566 2_566 ?
C4 S3 S5A 151.0(4) 2_656 2_566 ?
C2 S3 S5B 97.7(8) . 2_656 ?
C5 S3 S5B 68.3(8) . 2_656 ?
C6 S3 S5B 75.0(5) . 2_656 ?
C1 S3 S5B 105.2(5) . 2_656 ?
C8A S3 S5B 68.1(5) . 2_656 ?
S4 S3 S5B 86.7(3) . 2_656 ?
S1 S3 S5B 109.6(3) . 2_656 ?
S4 S3 S5B 90.8(3) 1_455 2_656 ?
S6A S3 S5B 71.2(3) 1_455 2_656 ?
S1 S3 S5B 157.0(3) 2_566 2_656 ?
C4 S3 S5B 23.9(4) 2_656 2_656 ?
S5A S3 S5B 127.1(3) 2_566 2_656 ?
C6 S4 C2 94.2(10) . . ?
C6 S4 C5 26.3(8) . . ?
C2 S4 C5 68.0(8) . . ?
C6 S4 C1 119.4(9) . . ?
C2 S4 C1 25.2(8) . . ?
C5 S4 C1 93.1(7) . . ?
C6 S4 S3 61.9(7) . . ?
C2 S4 S3 32.3(7) . . ?
C5 S4 S3 35.6(4) . . ?
C1 S4 S3 57.5(5) . . ?
C6 S4 S6A 27.3(7) . . ?
C2 S4 S6A 121.4(7) . . ?
C5 S4 S6A 53.5(4) . . ?
C1 S4 S6A 146.5(5) . . ?
S3 S4 S6A 89.1(2) . . ?
C6 S4 S2 151.9(8) . . ?
C2 S4 S2 57.7(7) . . ?
C5 S4 S2 125.6(5) . . ?
C1 S4 S2 32.5(5) . . ?
S3 S4 S2 90.0(2) . . ?
S6A S4 S2 177.2(3) . . ?
C6 S4 S1 143.9(8) . 1_655 ?
C2 S4 S1 120.1(7) . 1_655 ?
C5 S4 S1 167.0(6) . 1_655 ?
C1 S4 S1 95.4(5) . 1_655 ?
S3 S4 S1 151.0(2) . 1_655 ?
S6A S4 S1 117.9(2) . 1_655 ?
S2 S4 S1 63.45(17) . 1_655 ?
C6 S4 S3 91.2(7) . 1_655 ?
C2 S4 S3 167.5(8) . 1_655 ?
C5 S4 S3 117.0(5) . 1_655 ?
C1 S4 S3 147.5(6) . 1_655 ?
S3 S4 S3 150.7(3) . 1_655 ?
S6A S4 S3 65.12(18) . 1_655 ?
S2 S4 S3 116.3(2) . 1_655 ?
S1 S4 S3 52.90(15) 1_655 1_655 ?
C6 S4 C3 85.4(8) . 2_656 ?
C2 S4 C3 80.1(8) . 2_656 ?
C5 S4 C3 80.9(6) . 2_656 ?
C1 S4 C3 83.5(6) . 2_656 ?
S3 S4 C3 79.5(4) . 2_656 ?
S6A S4 C3 88.1(4) . 2_656 ?
S2 S4 C3 89.2(4) . 2_656 ?
S1 S4 C3 109.8(4) 1_655 2_656 ?
S3 S4 C3 111.6(4) 1_655 2_656 ?
C6 S4 C1 99.4(8) . 2_666 ?
C2 S4 C1 84.9(8) . 2_666 ?
C5 S4 C1 96.9(6) . 2_666 ?
C1 S4 C1 81.4(6) . 2_666 ?
S3 S4 C1 89.8(4) . 2_666 ?
S6A S4 C1 103.0(4) . 2_666 ?
S2 S4 C1 79.7(3) . 2_666 ?
S1 S4 C1 74.8(4) 1_655 2_666 ?
S3 S4 C1 83.1(4) 1_655 2_666 ?
C3 S4 C1 164.6(5) 2_656 2_666 ?
C2 C1 S2 125.1(17) . . ?
C2 C1 S1 120.2(17) . . ?
S2 C1 S1 114.7(11) . . ?
C2 C1 C4 167.2(18) . . ?
S2 C1 C4 42.2(7) . . ?
S1 C1 C4 72.6(9) . . ?
C2 C1 C3 162.6(18) . . ?
S2 C1 C3 72.3(9) . . ?
S1 C1 C3 42.4(7) . . ?
C4 C1 C3 30.2(7) . . ?
C2 C1 S4 34.3(10) . . ?
S2 C1 S4 90.8(9) . . ?
S1 C1 S4 154.4(12) . . ?
C4 C1 S4 133.0(11) . . ?
C3 C1 S4 163.2(11) . . ?
C2 C1 S3 31.6(11) . . ?
S2 C1 S3 156.6(11) . . ?
S1 C1 S3 88.7(9) . . ?
C4 C1 S3 161.1(11) . . ?
C3 C1 S3 131.0(10) . . ?
S4 C1 S3 65.8(5) . . ?
C2 C1 C1 93.2(15) . 2_656 ?
S2 C1 C1 87.0(9) . 2_656 ?
S1 C1 C1 87.4(10) . 2_656 ?
C4 C1 C1 87.7(9) . 2_656 ?
C3 C1 C1 86.7(9) . 2_656 ?
S4 C1 C1 92.5(8) . 2_656 ?
S3 C1 C1 94.0(9) . 2_656 ?
C2 C1 C6 11.2(11) . . ?
S2 C1 C6 113.9(9) . . ?
S1 C1 C6 131.4(10) . . ?
C4 C1 C6 156.1(10) . . ?
C3 C1 C6 173.7(10) . . ?
S4 C1 C6 23.1(4) . . ?
S3 C1 C6 42.7(4) . . ?
C1 C1 C6 93.3(8) 2_656 . ?
C2 C1 S4 100.8(14) . 2_666 ?
S2 C1 S4 84.3(8) . 2_666 ?
S1 C1 S4 86.2(8) . 2_666 ?
C4 C1 S4 78.5(7) . 2_666 ?
C3 C1 S4 80.2(7) . 2_666 ?
S4 C1 S4 98.6(6) . 2_666 ?
S3 C1 S4 98.3(6) . 2_666 ?
C1 C1 S4 166.0(9) 2_656 2_666 ?
C6 C1 S4 100.3(6) . 2_666 ?
C1 C2 S3 124.7(16) . . ?
C1 C2 S4 120.6(17) . . ?
S3 C2 S4 114.7(11) . . ?
C1 C2 C6 163.1(17) . . ?
S3 C2 C6 72.2(8) . . ?
S4 C2 C6 42.5(7) . . ?
C1 C2 C5 166.9(17) . . ?
S3 C2 C5 42.2(6) . . ?
S4 C2 C5 72.5(8) . . ?
C6 C2 C5 30.0(7) . . ?
C1 C2 S1 34.5(11) . . ?
S3 C2 S1 90.3(8) . . ?
S4 C2 S1 155.0(11) . . ?
C6 C2 S1 162.5(10) . . ?
C5 C2 S1 132.4(9) . . ?
C1 C2 S2 31.4(11) . . ?
S3 C2 S2 156.1(10) . . ?
S4 C2 S2 89.2(8) . . ?
C6 C2 S2 131.7(9) . . ?
C5 C2 S2 161.8(9) . . ?
S1 C2 S2 65.8(5) . . ?
C1 C2 C3 103.6(14) . 2_656 ?
S3 C2 C3 93.7(9) . 2_656 ?
S4 C2 C3 72.6(7) . 2_656 ?
C6 C2 C3 73.7(7) . 2_656 ?
C5 C2 C3 79.4(8) . 2_656 ?
S1 C2 C3 107.3(7) . 2_656 ?
S2 C2 C3 94.8(7) . 2_656 ?
C1 C2 C4 104.4(15) . 2_656 ?
S3 C2 C4 76.8(8) . 2_656 ?
S4 C2 C4 89.7(9) . 2_656 ?
C6 C2 C4 78.9(8) . 2_656 ?
C5 C2 C4 74.0(8) . 2_656 ?
S1 C2 C4 96.4(7) . 2_656 ?
S2 C2 C4 106.1(7) . 2_656 ?
C3 C2 C4 20.1(5) 2_656 2_656 ?
C1 C2 C3 11.5(12) . . ?
S3 C2 C3 113.3(8) . . ?
S4 C2 C3 132.0(9) . . ?
C6 C2 C3 174.5(9) . . ?
C5 C2 C3 155.4(9) . . ?
S1 C2 C3 23.0(4) . . ?
S2 C2 C3 42.8(4) . . ?
C3 C2 C3 105.6(6) 2_656 . ?
C4 C2 C3 102.2(7) 2_656 . ?
C1 C2 C4 8.4(12) . . ?
S3 C2 C4 133.1(9) . . ?
S4 C2 C4 112.2(9) . . ?
C6 C2 C4 154.7(9) . . ?
C5 C2 C4 175.2(9) . . ?
S1 C2 C4 42.8(5) . . ?
S2 C2 C4 23.0(4) . . ?
C3 C2 C4 102.3(7) 2_656 . ?
C4 C2 C4 106.1(6) 2_656 . ?
C3 C2 C4 19.9(5) . . ?
C4 C3 S5A 116.6(18) . . ?
C4 C3 S1 118.6(17) . . ?
S5A C3 S1 124.7(13) . . ?
C4 C3 C7A 34.4(12) . . ?
S5A C3 C7A 82.4(9) . . ?
S1 C3 C7A 152.9(12) . . ?
C4 C3 C9 72.7(15) . . ?
S5A C3 C9 44.0(8) . . ?
S1 C3 C9 168.2(13) . . ?
C7A C3 C9 38.7(7) . . ?
C4 C3 C1 75.0(14) . . ?
S5A C3 C1 168.2(13) . . ?
S1 C3 C1 43.6(7) . . ?
C7A C3 C1 109.3(10) . . ?
C9 C3 C1 147.5(12) . . ?
C4 C3 S2 35.8(11) . . ?
S5A C3 S2 152.4(12) . . ?
S1 C3 S2 82.9(8) . . ?
C7A C3 S2 70.0(7) . . ?
C9 C3 S2 108.4(10) . . ?
C1 C3 S2 39.3(6) . . ?
C4 C3 S4 103.9(15) . 2_656 ?
S5A C3 S4 85.3(8) . 2_656 ?
S1 C3 S4 84.2(8) . 2_656 ?
C7A C3 S4 98.5(8) . 2_656 ?
C9 C3 S4 96.6(10) . 2_656 ?
C1 C3 S4 93.8(8) . 2_656 ?
S2 C3 S4 99.4(6) . 2_656 ?
C4 C3 C2 81.0(14) . 2_656 ?
S5A C3 C2 108.8(10) . 2_656 ?
S1 C3 C2 82.4(8) . 2_656 ?
C7A C3 C2 87.9(8) . 2_656 ?
C9 C3 C2 103.7(10) . 2_656 ?
C1 C3 C2 73.7(7) . 2_656 ?
S2 C3 C2 72.2(6) . 2_656 ?
S4 C3 C2 27.3(3) 2_656 2_656 ?
C4 C3 C2 81.0(14) . . ?
S5A C3 C2 162.3(11) . . ?
S1 C3 C2 37.7(6) . . ?
C7A C3 C2 115.3(8) . . ?
C9 C3 C2 153.4(10) . . ?
C1 C3 C2 6.0(6) . . ?
S2 C3 C2 45.3(5) . . ?
S4 C3 C2 92.6(6) 2_656 . ?
C2 C3 C2 74.4(6) 2_656 . ?
C3 C4 C7A 117.5(19) . . ?
C3 C4 S2 117.4(18) . . ?
C7A C4 S2 124.5(16) . . ?
C3 C4 C9 76.1(15) . . ?
C7A C4 C9 42.2(10) . . ?
S2 C4 C9 166.6(15) . . ?
C3 C4 C1 74.8(14) . . ?
C7A C4 C1 166.8(16) . . ?
S2 C4 C1 42.7(7) . . ?
C9 C4 C1 150.7(13) . . ?
C3 C4 S5A 36.3(12) . . ?
C7A C4 S5A 81.5(11) . . ?
S2 C4 S5A 153.6(13) . . ?
C9 C4 S5A 39.8(7) . . ?
C1 C4 S5A 111.1(10) . . ?
C3 C4 S1 35.1(11) . . ?
C7A C4 S1 152.4(15) . . ?
S2 C4 S1 82.4(9) . . ?
C9 C4 S1 111.1(11) . . ?
C1 C4 S1 39.7(6) . . ?
S5A C4 S1 71.3(7) . . ?
C3 C4 C6 95.9(15) . 2_666 ?
C7A C4 C6 94.4(11) . 2_666 ?
S2 C4 C6 87.6(9) . 2_666 ?
C9 C4 C6 91.6(10) . 2_666 ?
C1 C4 C6 88.6(8) . 2_666 ?
S5A C4 C6 95.4(8) . 2_666 ?
S1 C4 C6 92.7(7) . 2_666 ?
C3 C4 S3 101.0(15) . 2_656 ?
C7A C4 S3 80.7(10) . 2_656 ?
S2 C4 S3 81.7(8) . 2_656 ?
C9 C4 S3 95.7(10) . 2_656 ?
C1 C4 S3 92.6(8) . 2_656 ?
S5A C4 S3 100.2(7) . 2_656 ?
S1 C4 S3 99.2(7) . 2_656 ?
C6 C4 S3 162.7(8) 2_666 2_656 ?
C3 C4 C2 78.9(14) . 2_656 ?
C7A C4 C2 103.5(12) . 2_656 ?
S2 C4 C2 79.5(8) . 2_656 ?
C9 C4 C2 103.9(10) . 2_656 ?
C1 C4 C2 73.2(8) . 2_656 ?
S5A C4 C2 90.6(7) . 2_656 ?
S1 C4 C2 73.0(6) . 2_656 ?
C6 C4 C2 161.8(8) 2_666 2_656 ?
S3 C4 C2 26.3(3) 2_656 2_656 ?
C3 C4 C2 79.2(14) . . ?
C7A C4 C2 162.7(14) . . ?
S2 C4 C2 38.3(6) . . ?
C9 C4 C2 155.1(11) . . ?
C1 C4 C2 4.4(6) . . ?
S5A C4 C2 115.4(8) . . ?
S1 C4 C2 44.1(5) . . ?
C6 C4 C2 88.0(6) 2_666 . ?
S3 C4 C2 91.9(6) 2_656 . ?
C2 C4 C2 73.9(6) 2_656 . ?
C6 C5 C8A 116.8(18) . . ?
C6 C5 S3 116.9(17) . . ?
C8A C5 S3 126.2(15) . . ?
C6 C5 C10 78.4(14) . . ?
C8A C5 C10 38.6(10) . . ?
S3 C5 C10 164.7(13) . . ?
C6 C5 C2 74.8(14) . . ?
C8A C5 C2 168.3(14) . . ?
S3 C5 C2 42.2(7) . . ?
C10 C5 C2 153.1(11) . . ?
C6 C5 S6A 36.5(11) . . ?
C8A C5 S6A 80.5(11) . . ?
S3 C5 S6A 153.3(12) . . ?
C10 C5 S6A 41.9(6) . . ?
C2 C5 S6A 111.2(9) . . ?
C6 C5 S4 35.3(11) . . ?
C8A C5 S4 152.1(13) . . ?
S3 C5 S4 81.6(8) . . ?
C10 C5 S4 113.6(9) . . ?
C2 C5 S4 39.5(5) . . ?
S6A C5 S4 71.7(6) . . ?
C6 C5 S5B 100.7(15) . 2_656 ?
C8A C5 S5B 88.3(13) . 2_656 ?
S3 C5 S5B 85.3(9) . 2_656 ?
C10 C5 S5B 92.4(9) . 2_656 ?
C2 C5 S5B 90.6(8) . 2_656 ?
S6A C5 S5B 96.8(7) . 2_656 ?
S4 C5 S5B 96.9(7) . 2_656 ?
C5 C6 S6A 116.1(17) . . ?
C5 C6 S4 118.4(17) . . ?
S6A C6 S4 125.1(13) . . ?
C5 C6 C8A 34.1(12) . . ?
S6A C6 C8A 82.2(9) . . ?
S4 C6 C8A 152.6(12) . . ?
C5 C6 C10 70.1(14) . . ?
S6A C6 C10 46.2(8) . . ?
S4 C6 C10 171.1(13) . . ?
C8A C6 C10 36.0(7) . . ?
C5 C6 C2 75.2(14) . . ?
S6A C6 C2 167.7(13) . . ?
S4 C6 C2 43.3(7) . . ?
C8A C6 C2 109.3(10) . . ?
C10 C6 C2 145.2(12) . . ?
C5 C6 S3 36.2(11) . . ?
S6A C6 S3 152.2(12) . . ?
S4 C6 S3 82.3(8) . . ?
C8A C6 S3 70.3(7) . . ?
C10 C6 S3 106.3(10) . . ?
C2 C6 S3 39.0(5) . . ?
C5 C6 C4 94.2(15) . 2_666 ?
S6A C6 C4 89.8(9) . 2_666 ?
S4 C6 C4 91.7(9) . 2_666 ?
C8A C6 C4 90.9(9) . 2_666 ?
C10 C6 C4 90.1(9) . 2_666 ?
C2 C6 C4 94.4(8) . 2_666 ?
S3 C6 C4 94.0(7) . 2_666 ?
C5 C6 S5A 102.9(15) . 2_656 ?
S6A C6 S5A 80.1(8) . 2_656 ?
S4 C6 S5A 82.8(8) . 2_656 ?
C8A C6 S5A 101.6(8) . 2_656 ?
C10 C6 S5A 92.9(8) . 2_656 ?
C2 C6 S5A 92.8(7) . 2_656 ?
S3 C6 S5A 101.5(6) . 2_656 ?
C4 C6 S5A 162.6(8) 2_666 2_656 ?
C5 C6 C1 80.9(13) . . ?
S6A C6 C1 162.2(11) . . ?
S4 C6 C1 37.5(6) . . ?
C8A C6 C1 115.1(9) . . ?
C10 C6 C1 150.9(10) . . ?
C2 C6 C1 5.8(6) . . ?
S3 C6 C1 44.8(5) . . ?
C4 C6 C1 94.0(7) 2_666 . ?
S5A C6 C1 91.6(5) 2_656 . ?
C7A C9 S5A 114.8(14) . . ?
C7A C9 C4 40.4(9) . . ?
S5A C9 C4 75.2(10) . . ?
C7A C9 C3 71.3(10) . . ?
S5A C9 C3 44.0(7) . . ?
C4 C9 C3 31.3(7) . . ?
C7A C9 H9A 108.6 . . ?
S5A C9 H9A 108.6 . . ?
C4 C9 H9A 116.6 . . ?
C3 C9 H9A 119.0 . . ?
C7A C9 H9B 108.5 . . ?
S5A C9 H9B 108.6 . . ?
C4 C9 H9B 131.9 . . ?
C3 C9 H9B 131.0 . . ?
H9A C9 H9B 107.6 . . ?
C8A C10 S6A 114.2(14) . . ?
C8A C10 C5 38.9(10) . . ?
S6A C10 C5 75.4(9) . . ?
C8A C10 C6 70.4(12) . . ?
S6A C10 C6 43.9(7) . . ?
C5 C10 C6 31.6(7) . . ?
C8A C10 H10A 108.7 . . ?
S6A C10 H10A 108.7 . . ?
C5 C10 H10A 125.3 . . ?
C6 C10 H10A 124.5 . . ?
C8A C10 H10B 108.7 . . ?
S6A C10 H10B 108.7 . . ?
C5 C10 H10B 122.9 . . ?
C6 C10 H10B 125.7 . . ?
H10A C10 H10B 107.6 . . ?
C11 S7 C12 93.2(10) . . ?
C11 S7 C13 67.4(8) . . ?
C12 S7 C13 25.8(8) . . ?
C11 S7 C11 27.2(10) . 2_665 ?
C12 S7 C11 120.2(9) . 2_665 ?
C13 S7 C11 94.4(6) . 2_665 ?
C11 S7 S8 31.0(7) . . ?
C12 S7 S8 62.2(8) . . ?
C13 S7 S8 36.4(4) . . ?
C11 S7 S8 58.0(4) 2_665 . ?
C11 S7 O1 164.1(9) . . ?
C12 S7 O1 87.0(8) . . ?
C13 S7 O1 111.6(6) . . ?
C11 S7 O1 146.9(6) 2_665 . ?
S8 S7 O1 144.9(4) . . ?
C11 S7 S8 59.0(7) . 2_665 ?
C12 S7 S8 152.1(8) . 2_665 ?
C13 S7 S8 126.3(5) . 2_665 ?
C11 S7 S8 31.9(4) 2_665 2_665 ?
S8 S7 S8 89.9(2) . 2_665 ?
O1 S7 S8 119.1(4) . 2_665 ?
C11 S7 O3 116.1(8) . 1_655 ?
C12 S7 O3 148.3(9) . 1_655 ?
C13 S7 O3 168.5(7) . 1_655 ?
C11 S7 O3 90.3(5) 2_665 1_655 ?
S8 S7 O3 146.4(4) . 1_655 ?
O1 S7 O3 68.2(5) . 1_655 ?
S8 S7 O3 58.8(3) 2_665 1_655 ?
C11 S7 O2 118.3(9) . . ?
C12 S7 O2 93.4(8) . . ?
C13 S7 O2 104.7(6) . . ?
C11 S7 O2 109.3(6) 2_665 . ?
S8 S7 O2 115.5(4) . . ?
O1 S7 O2 45.8(5) . . ?
S8 S7 O2 98.3(3) 2_665 . ?
O3 S7 O2 83.5(5) 1_655 . ?
C11 S8 C13 94.0(11) . . ?
C11 S8 C12 66.9(10) . . ?
C13 S8 C12 27.0(8) . . ?
C11 S8 C11 26.9(13) . 2_665 ?
C13 S8 C11 120.6(9) . 2_665 ?
C12 S8 C11 93.6(7) . 2_665 ?
C11 S8 S7 31.3(8) . . ?
C13 S8 S7 62.7(7) . . ?
C12 S8 S7 35.7(5) . . ?
C11 S8 S7 57.9(5) 2_665 . ?
C11 S8 O2 172.5(10) . 2_565 ?
C13 S8 O2 90.6(8) . 2_565 ?
C12 S8 O2 117.4(6) . 2_565 ?
C11 S8 O2 147.4(7) 2_665 2_565 ?
S7 S8 O2 152.4(4) . 2_565 ?
C11 S8 S9A 120.9(9) . . ?
C13 S8 S9A 27.0(7) . . ?
C12 S8 S9A 54.0(5) . . ?
C11 S8 S9A 147.4(6) 2_665 . ?
S7 S8 S9A 89.7(3) . . ?
O2 S8 S9A 63.8(4) 2_565 . ?
C11 S8 O3 122.6(9) . 2_565 ?
C13 S8 O3 141.4(8) . 2_565 ?
C12 S8 O3 164.4(6) . 2_565 ?
C11 S8 O3 95.8(6) 2_665 2_565 ?
S7 S8 O3 151.8(4) . 2_565 ?
O2 S8 O3 51.8(5) 2_565 2_565 ?
S9A S8 O3 115.2(4) . 2_565 ?
C11 S8 S7 58.9(8) . 2_665 ?
C13 S8 S7 152.8(8) . 2_665 ?
C12 S8 S7 125.8(5) . 2_665 ?
C11 S8 S7 32.2(5) 2_665 2_665 ?
S7 S8 S7 90.1(2) . 2_665 ?
O2 S8 S7 116.2(4) 2_565 2_665 ?
S9A S8 S7 178.1(3) . 2_665 ?
O3 S8 S7 64.5(3) 2_565 2_665 ?
C11 S8 O2 91.3(9) . 1_565 ?
C13 S8 O2 68.7(8) . 1_565 ?
C12 S8 O2 72.0(6) . 1_565 ?
C11 S8 O2 103.7(6) 2_665 1_565 ?
S7 S8 O2 81.7(3) . 1_565 ?
O2 S8 O2 95.9(5) 2_565 1_565 ?
S9A S8 O2 71.6(3) . 1_565 ?
O3 S8 O2 117.5(6) 2_565 1_565 ?
S7 S8 O2 110.2(3) 2_665 1_565 ?
C11 S8 C12 98.2(9) . 2_565 ?
C13 S8 C12 86.7(8) . 2_565 ?
C12 S8 C12 89.6(6) . 2_565 ?
C11 S8 C12 95.2(6) 2_665 2_565 ?
S7 S8 C12 94.0(4) . 2_565 ?
O2 S8 C12 76.2(5) 2_565 2_565 ?
S9A S8 C12 82.9(4) . 2_565 ?
O3 S8 C12 77.1(6) 2_565 2_565 ?
S7 S8 C12 95.1(4) 2_665 2_565 ?
O2 S8 C12 154.2(5) 1_565 2_565 ?
C11 S8 Re 147.9(9) . 2_565 ?
C13 S8 Re 114.2(7) . 2_565 ?
C12 S8 Re 139.4(5) . 2_565 ?
C11 S8 Re 122.0(5) 2_665 2_565 ?
S7 S8 Re 163.9(3) . 2_565 ?
O2 S8 Re 25.4(3) 2_565 2_565 ?
S9A S8 Re 88.0(2) . 2_565 ?
O3 S8 Re 27.3(3) 2_565 2_565 ?
S7 S8 Re 91.68(18) 2_665 2_565 ?
O2 S8 Re 112.6(3) 1_565 2_565 ?
C12 S8 Re 69.9(4) 2_565 2_565 ?
C11 S8 S9A 112.9(8) . 2_575 ?
C13 S8 S9A 112.9(8) . 2_575 ?
C12 S8 S9A 123.4(5) . 2_575 ?
C11 S8 S9A 102.0(5) 2_665 2_575 ?
S7 S8 S9A 124.8(3) . 2_575 ?
O2 S8 S9A 70.5(4) 2_565 2_575 ?
S9A S8 S9A 99.5(3) . 2_575 ?
O3 S8 S9A 66.6(5) 2_565 2_575 ?
S7 S8 S9A 82.2(2) 2_665 2_575 ?
O2 S8 S9A 51.5(3) 1_565 2_575 ?
C12 S8 S9A 141.0(4) 2_565 2_575 ?
Re S8 S9A 71.33(18) 2_565 2_575 ?
C11 S8 C13 80.7(9) . 2_565 ?
C13 S8 C13 78.3(9) . 2_565 ?
C12 S8 C13 73.9(6) . 2_565 ?
C11 S8 C13 84.1(6) 2_665 2_565 ?
S7 S8 C13 74.0(4) . 2_565 ?
O2 S8 C13 94.4(5) 2_565 2_565 ?
S9A S8 C13 83.7(4) . 2_565 ?
O3 S8 C13 94.7(6) 2_565 2_565 ?
S7 S8 C13 94.4(3) 2_665 2_565 ?
O2 S8 C13 145.4(4) 1_565 2_565 ?
C12 S8 C13 20.0(4) 2_565 2_565 ?
Re S8 C13 89.8(3) 2_565 2_565 ?
S9A S8 C13 160.7(4) 2_575 2_565 ?
C11 C11 S8 121(2) 2_665 . ?
C11 C11 S7 120(2) 2_665 . ?
S8 C11 S7 117.7(13) . . ?
C11 C11 C12 163(2) 2_665 . ?
S8 C11 C12 74.2(9) . . ?
S7 C11 C12 43.5(8) . . ?
C11 C11 C13 164(2) 2_665 . ?
S8 C11 C13 43.9(7) . . ?
S7 C11 C13 73.9(9) . . ?
C12 C11 C13 30.3(7) . . ?
C11 C11 S8 31.8(13) 2_665 2_665 ?
S8 C11 S8 153.1(13) . 2_665 ?
S7 C11 S8 88.8(8) . 2_665 ?
C12 C11 S8 132.3(10) . 2_665 ?
C13 C11 S8 162.5(11) . 2_665 ?
C11 C11 S7 32.5(14) 2_665 2_665 ?
S8 C11 S7 89.2(10) . 2_665 ?
S7 C11 S7 152.8(10) . 2_665 ?
C12 C11 S7 163.2(10) . 2_665 ?
C13 C11 S7 133.0(10) . 2_665 ?
S8 C11 S7 64.1(5) 2_665 2_665 ?
C11 C11 S9A 79.8(18) 2_665 2_565 ?
S8 C11 S9A 95.9(9) . 2_565 ?
S7 C11 S9A 85.5(8) . 2_565 ?
C12 C11 S9A 91.5(8) . 2_565 ?
C13 C11 S9A 94.9(8) . 2_565 ?
S8 C11 S9A 81.0(5) 2_665 2_565 ?
S7 C11 S9A 87.4(6) 2_665 2_565 ?
C11 C11 S9A 77.5(17) 2_665 1_655 ?
S8 C11 S9A 95.8(9) . 1_655 ?
S7 C11 S9A 105.9(10) . 1_655 ?
C12 C11 S9A 110.4(9) . 1_655 ?
C13 C11 S9A 107.0(8) . 1_655 ?
S8 C11 S9A 79.8(5) 2_665 1_655 ?
S7 C11 S9A 73.4(5) 2_665 1_655 ?
S9A C11 S9A 157.3(7) 2_565 1_655 ?
C13 C12 C14A 115.2(17) . . ?
C13 C12 S7 119.6(17) . . ?
C14A C12 S7 125.3(15) . . ?
C13 C12 C15 73.7(14) . . ?
C14A C12 C15 41.8(10) . . ?
S7 C12 C15 166.1(15) . . ?
C13 C12 C11 76.3(14) . . ?
C14A C12 C11 168.5(14) . . ?
S7 C12 C11 43.3(7) . . ?
C15 C12 C11 149.5(14) . . ?
C13 C12 S8 37.5(10) . . ?
C14A C12 S8 152.6(13) . . ?
S7 C12 S8 82.1(8) . . ?
C15 C12 S8 111.0(11) . . ?
C11 C12 S8 38.8(6) . . ?
C13 C12 S9A 34.8(10) . . ?
C14A C12 S9A 80.4(10) . . ?
S7 C12 S9A 154.3(12) . . ?
C15 C12 S9A 39.2(8) . . ?
C11 C12 S9A 111.1(10) . . ?
S8 C12 S9A 72.2(6) . . ?
C13 C12 O1 164.6(16) . . ?
C14A C12 O1 63.2(9) . . ?
S7 C12 O1 64.1(8) . . ?
C15 C12 O1 104.4(11) . . ?
C11 C12 O1 106.0(9) . . ?
S8 C12 O1 142.2(8) . . ?
S9A C12 O1 139.5(9) . . ?
C13 C12 O4 103.4(15) . 1_565 ?
C14A C12 O4 73.0(9) . 1_565 ?
S7 C12 O4 94.4(9) . 1_565 ?
C15 C12 O4 77.4(9) . 1_565 ?
C11 C12 O4 104.9(9) . 1_565 ?
S8 C12 O4 109.0(8) . 1_565 ?
S9A C12 O4 94.9(7) . 1_565 ?
O1 C12 O4 90.9(7) . 1_565 ?
C13 C12 S8 86.3(14) . 2_565 ?
C14A C12 S8 85.7(9) . 2_565 ?
S7 C12 S8 97.3(8) . 2_565 ?
C15 C12 S8 87.3(9) . 2_565 ?
C11 C12 S8 95.9(8) . 2_565 ?
S8 C12 S8 90.4(6) . 2_565 ?
S9A C12 S8 82.0(6) . 2_565 ?
O1 C12 S8 78.4(5) . 2_565 ?
O4 C12 S8 158.6(8) 1_565 2_565 ?
C13 C12 O2 64.5(13) . 1_565 ?
C14A C12 O2 106.4(10) . 1_565 ?
S7 C12 O2 96.9(9) . 1_565 ?
C15 C12 O2 84.9(10) . 1_565 ?
C11 C12 O2 77.5(8) . 1_565 ?
S8 C12 O2 66.5(6) . 1_565 ?
S9A C12 O2 74.2(6) . 1_565 ?
O1 C12 O2 130.9(8) . 1_565 ?
O4 C12 O2 43.4(5) 1_565 1_565 ?
S8 C12 O2 150.8(7) 2_565 1_565 ?
C12 C13 S9A 119.2(16) . . ?
C12 C13 S8 115.5(16) . . ?
S9A C13 S8 125.3(13) . . ?
C12 C13 C15 74.6(14) . . ?
S9A C13 C15 45.0(8) . . ?
S8 C13 C15 169.3(15) . . ?
C12 C13 C14A 36.8(11) . . ?
S9A C13 C14A 82.4(8) . . ?
S8 C13 C14A 152.3(12) . . ?
C15 C13 C14A 38.0(8) . . ?
C12 C13 C11 73.4(14) . . ?
S9A C13 C11 167.4(13) . . ?
S8 C13 C11 42.1(7) . . ?
C15 C13 C11 147.6(13) . . ?
C14A C13 C11 110.2(10) . . ?
C12 C13 S7 34.7(11) . . ?
S9A C13 S7 153.8(11) . . ?
S8 C13 S7 80.8(8) . . ?
C15 C13 S7 109.2(10) . . ?
C14A C13 S7 71.5(6) . . ?
C11 C13 S7 38.7(6) . . ?
C12 C13 O2 95.0(14) . 1_565 ?
S9A C13 O2 95.3(10) . 1_565 ?
S8 C13 O2 82.5(8) . 1_565 ?
C15 C13 O2 93.4(10) . 1_565 ?
C14A C13 O2 98.2(8) . 1_565 ?
C11 C13 O2 84.3(8) . 1_565 ?
S7 C13 O2 90.3(7) . 1_565 ?
C12 C13 O2 171.0(16) . 2_565 ?
S9A C13 O2 66.4(8) . 2_565 ?
S8 C13 O2 59.1(7) . 2_565 ?
C15 C13 O2 111.4(10) . 2_565 ?
C14A C13 O2 148.1(8) . 2_565 ?
C11 C13 O2 101.0(8) . 2_565 ?
S7 C13 O2 139.2(7) . 2_565 ?
O2 C13 O2 91.3(7) 1_565 2_565 ?
C12 C13 S8 73.8(13) . 2_565 ?
S9A C13 S8 90.6(8) . 2_565 ?
S8 C13 S8 101.7(9) . 2_565 ?
C15 C13 S8 84.2(9) . 2_565 ?
C14A C13 S8 73.2(6) . 2_565 ?
C11 C13 S8 91.9(8) . 2_565 ?
S7 C13 S8 80.2(6) . 2_565 ?
O2 C13 S8 168.8(8) 1_565 2_565 ?
O2 C13 S8 99.7(6) 2_565 2_565 ?
C12 C13 C13 85.3(15) . 2_565 ?
S9A C13 C13 105.8(11) . 2_565 ?
S8 C13 C13 75.4(8) . 2_565 ?
C15 C13 C13 110.1(11) . 2_565 ?
C14A C13 C13 96.6(9) . 2_565 ?
C11 C13 C13 72.4(8) . 2_565 ?
S7 C13 C13 76.1(7) . 2_565 ?
O2 C13 C13 155.6(9) 1_565 2_565 ?
O2 C13 C13 86.3(7) 2_565 2_565 ?
S8 C13 C13 26.3(4) 2_565 2_565 ?
C14A C15 S9A 119.6(17) . . ?
C14A C15 C13 75.4(12) . . ?
S9A C15 C13 45.4(9) . . ?
C14A C15 C12 43.8(9) . . ?
S9A C15 C12 76.9(11) . . ?
C13 C15 C12 31.7(8) . . ?
C14A C15 H15A 107.4 . . ?
S9A C15 H15A 107.5 . . ?
C13 C15 H15A 114.9 . . ?
C12 C15 H15A 115.1 . . ?
C14A C15 H15B 107.4 . . ?
S9A C15 H15B 107.4 . . ?
C13 C15 H15B 135.2 . . ?
C12 C15 H15B 134.3 . . ?
H15A C15 H15B 107.0 . . ?
C3 S5A C9 92.1(11) . . ?
C3 S5A C4 27.1(9) . . ?
C9 S5A C4 65.0(9) . . ?
C3 S5A C7A 60.7(8) . . ?
C9 S5A C7A 31.8(8) . . ?
C4 S5A C7A 33.7(6) . . ?
C3 S5A S1 27.6(8) . . ?
C9 S5A S1 119.6(8) . . ?
C4 S5A S1 54.7(5) . . ?
C7A S5A S1 88.3(3) . . ?
C3 S5A S2 92.8(8) . 1_455 ?
C9 S5A S2 171.7(10) . 1_455 ?
C4 S5A S2 119.6(6) . 1_455 ?
C7A S5A S2 151.1(4) . 1_455 ?
S1 S5A S2 65.7(2) . 1_455 ?
C3 S5A O4 164.6(9) . 2_556 ?
C9 S5A O4 76.8(9) . 2_556 ?
C4 S5A O4 140.6(7) . 2_556 ?
C7A S5A O4 108.6(5) . 2_556 ?
S1 S5A O4 159.6(5) . 2_556 ?
S2 S5A O4 99.5(4) 1_455 2_556 ?
C3 S5A C7A 140.4(8) . 1_455 ?
C9 S5A C7A 126.1(9) . 1_455 ?
C4 S5A C7A 164.9(6) . 1_455 ?
C7A S5A C7A 154.2(5) . 1_455 ?
S1 S5A C7A 113.7(3) . 1_455 ?
S2 S5A C7A 48.0(2) 1_455 1_455 ?
O4 S5A C7A 53.5(4) 2_556 1_455 ?
C3 S5A C6 83.3(8) . 2_656 ?
C9 S5A C6 82.5(11) . 2_656 ?
C4 S5A C6 79.9(6) . 2_656 ?
C7A S5A C6 75.3(5) . 2_656 ?
S1 S5A C6 89.6(4) . 2_656 ?
S2 S5A C6 91.4(4) 1_455 2_656 ?
O4 S5A C6 105.4(6) 2_556 2_656 ?
C7A S5A C6 91.0(5) 1_455 2_656 ?
C3 S5A S6A 109.5(8) . 2_656 ?
C9 S5A S6A 81.3(10) . 2_656 ?
C4 S5A S6A 103.0(6) . 2_656 ?
C7A S5A S6A 88.1(4) . 2_656 ?
S1 S5A S6A 113.1(3) . 2_656 ?
S2 S5A S6A 90.7(3) 1_455 2_656 ?
O4 S5A S6A 79.7(5) 2_556 2_656 ?
C7A S5A S6A 71.4(3) 1_455 2_656 ?
C6 S5A S6A 26.3(3) 2_656 2_656 ?
C3 S5A S3 79.8(8) . 2_566 ?
C9 S5A S3 121.0(11) . 2_566 ?
C4 S5A S3 94.7(6) . 2_566 ?
C7A S5A S3 115.0(4) . 2_566 ?
S1 S5A S3 65.1(2) . 2_566 ?
S2 S5A S3 66.61(19) 1_455 2_566 ?
O4 S5A S3 96.6(4) 2_556 2_566 ?
C7A S5A S3 87.5(3) 1_455 2_566 ?
C6 S5A S3 151.3(4) 2_656 2_566 ?
S6A S5A S3 156.3(3) 2_656 2_566 ?
C4 C7A C9 97.4(14) . . ?
C4 C7A C3 28.1(10) . . ?
C9 C7A C3 69.9(11) . . ?
C4 C7A S5A 64.9(10) . . ?
C9 C7A S5A 33.4(9) . . ?
C3 C7A S5A 36.9(5) . . ?
C4 C7A S2 28.9(9) . . ?
C9 C7A S2 126.3(11) . . ?
C3 C7A S2 56.7(5) . . ?
S5A C7A S2 93.6(4) . . ?
C4 C7A H7A1 112.3 . . ?
C9 C7A H7A1 112.3 . . ?
C3 C7A H7A1 127.7 . . ?
S5A C7A H7A1 130.1 . . ?
S2 C7A H7A1 96.1 . . ?
C4 C7A H7A2 112.3 . . ?
C9 C7A H7A2 112.3 . . ?
C3 C7A H7A2 117.1 . . ?
S5A C7A H7A2 116.9 . . ?
S2 C7A H7A2 98.0 . . ?
H7A1 C7A H7A2 109.9 . . ?
C6 S6A C10 90.0(11) . . ?
C6 S6A C5 27.3(9) . . ?
C10 S6A C5 62.7(9) . . ?
C6 S6A C8A 60.1(8) . . ?
C10 S6A C8A 29.9(8) . . ?
C5 S6A C8A 32.8(6) . . ?
C6 S6A S4 27.5(7) . . ?
C10 S6A S4 117.5(8) . . ?
C5 S6A S4 54.8(5) . . ?
C8A S6A S4 87.6(4) . . ?
C6 S6A S3 90.8(8) . 1_655 ?
C10 S6A S3 165.4(9) . 1_655 ?
C5 S6A S3 117.7(5) . 1_655 ?
C8A S6A S3 148.0(4) . 1_655 ?
S4 S6A S3 64.55(19) . 1_655 ?
C6 S6A C8A 136.9(8) . 1_655 ?
C10 S6A C8A 128.4(9) . 1_655 ?
C5 S6A C8A 160.5(7) . 1_655 ?
C8A S6A C8A 154.7(7) . 1_655 ?
S4 S6A C8A 111.5(3) . 1_655 ?
S3 S6A C8A 47.0(3) 1_655 1_655 ?
C6 S6A O1 154.0(9) . 1_655 ?
C10 S6A O1 97.2(8) . 1_655 ?
C5 S6A O1 147.2(7) . 1_655 ?
C8A S6A O1 123.5(5) . 1_655 ?
S4 S6A O1 137.0(4) . 1_655 ?
S3 S6A O1 88.4(3) 1_655 1_655 ?
C8A S6A O1 52.2(4) 1_655 1_655 ?
C6 S6A S5A 73.7(8) . 2_656 ?
C10 S6A S5A 103.3(9) . 2_656 ?
C5 S6A S5A 79.8(5) . 2_656 ?
C8A S6A S5A 92.9(5) . 2_656 ?
S4 S6A S5A 68.1(2) . 2_656 ?
S3 S6A S5A 90.9(2) 1_655 2_656 ?
C8A S6A S5A 109.2(4) 1_655 2_656 ?
O1 S6A S5A 80.3(4) 1_655 2_656 ?
C6 S6A O3 125.2(8) . 1_655 ?
C10 S6A O3 60.1(8) . 1_655 ?
C5 S6A O3 105.2(6) . 1_655 ?
C8A S6A O3 81.4(5) . 1_655 ?
S4 S6A O3 136.9(4) . 1_655 ?
S3 S6A O3 129.6(3) 1_655 1_655 ?
C8A S6A O3 94.2(4) 1_655 1_655 ?
O1 S6A O3 43.2(4) 1_655 1_655 ?
S5A S6A O3 71.0(4) 2_656 1_655 ?
C5 C8A C10 102.5(16) . . ?
C5 C8A C6 29.1(9) . . ?
C10 C8A C6 73.6(12) . . ?
C5 C8A S6A 66.7(10) . . ?
C10 C8A S6A 35.9(9) . . ?
C6 C8A S6A 37.7(6) . . ?
C5 C8A S3 28.7(8) . . ?
C10 C8A S3 131.2(13) . . ?
C6 C8A S3 57.7(6) . . ?
S6A C8A S3 95.3(6) . . ?
C5 C8A H8A1 111.2 . . ?
C10 C8A H8A1 111.2 . . ?
C6 C8A H8A1 120.0 . . ?
S6A C8A H8A1 122.9 . . ?
S3 C8A H8A1 96.2 . . ?
C5 C8A H8A2 111.3 . . ?
C10 C8A H8A2 111.3 . . ?
C6 C8A H8A2 124.8 . . ?
S6A C8A H8A2 125.1 . . ?
S3 C8A H8A2 95.4 . . ?
H8A1 C8A H8A2 109.2 . . ?
C13 S9A C15 89.6(12) . . ?
C13 S9A C12 26.0(8) . . ?
C15 S9A C12 63.9(10) . . ?
C13 S9A C14A 61.3(8) . . ?
C15 S9A C14A 29.3(9) . . ?
C12 S9A C14A 35.3(5) . . ?
C13 S9A S8 27.8(7) . . ?
C15 S9A S8 117.2(9) . . ?
C12 S9A S8 53.8(5) . . ?
C14A S9A S8 89.1(3) . . ?
C13 S9A O2 84.4(8) . 2_565 ?
C15 S9A O2 173.8(10) . 2_565 ?
C12 S9A O2 110.2(6) . 2_565 ?
C14A S9A O2 145.1(4) . 2_565 ?
S8 S9A O2 56.7(3) . 2_565 ?
C13 S9A O2 162.2(9) . 1_465 ?
C15 S9A O2 73.0(10) . 1_465 ?
C12 S9A O2 136.1(7) . 1_465 ?
C14A S9A O2 100.9(5) . 1_465 ?
S8 S9A O2 169.8(5) . 1_465 ?
O2 S9A O2 113.1(4) 2_565 1_465 ?
C13 S9A S9A 142.0(9) . 2_475 ?
C15 S9A S9A 128.3(10) . 2_475 ?
C12 S9A S9A 166.3(7) . 2_475 ?
C14A S9A S9A 155.2(5) . 2_475 ?
S8 S9A S9A 114.5(4) . 2_475 ?
O2 S9A S9A 57.8(4) 2_565 2_475 ?
O2 S9A S9A 55.3(4) 1_465 2_475 ?
C13 S9A C11 85.3(9) . 2_565 ?
C15 S9A C11 94.3(12) . 2_565 ?
C12 S9A C11 83.6(6) . 2_565 ?
C14A S9A C11 84.4(5) . 2_565 ?
S8 S9A C11 86.6(4) . 2_565 ?
O2 S9A C11 86.7(5) 2_565 2_565 ?
O2 S9A C11 92.1(5) 1_465 2_565 ?
S9A S9A C11 88.9(4) 2_475 2_565 ?
C13 S9A C11 105.3(9) . 1_455 ?
C15 S9A C11 83.9(11) . 1_455 ?
C12 S9A C11 97.1(6) . 1_455 ?
C14A S9A C11 85.1(5) . 1_455 ?
S8 S9A C11 109.3(4) . 1_455 ?
O2 S9A C11 99.0(5) 2_565 1_455 ?
O2 S9A C11 69.8(5) 1_465 1_455 ?
S9A S9A C11 79.8(4) 2_475 1_455 ?
C11 S9A C11 22.7(7) 2_565 1_455 ?
C13 S9A S8 95.9(8) . 2_575 ?
C15 S9A S8 117.5(11) . 2_575 ?
C12 S9A S8 110.8(5) . 2_575 ?
C14A S9A S8 124.0(4) . 2_575 ?
S8 S9A S8 80.5(3) . 2_575 ?
O2 S9A S8 62.0(4) 2_565 2_575 ?
O2 S9A S8 95.5(4) 1_465 2_575 ?
S9A S9A S8 70.6(3) 2_475 2_575 ?
C11 S9A S8 148.2(5) 2_565 2_575 ?
C11 S9A S8 150.1(4) 1_455 2_575 ?
C13 S9A O3 93.9(8) . 1_565 ?
C15 S9A O3 66.6(11) . 1_565 ?
C12 S9A O3 87.4(6) . 1_565 ?
C14A S9A O3 78.5(5) . 1_565 ?
S8 S9A O3 101.6(4) . 1_565 ?
O2 S9A O3 112.4(5) 2_565 1_565 ?
O2 S9A O3 82.8(4) 1_465 1_565 ?
S9A S9A O3 103.0(4) 2_475 1_565 ?
C11 S9A O3 160.8(6) 2_565 1_565 ?
C11 S9A O3 144.6(5) 1_455 1_565 ?
S8 S9A O3 51.0(4) 2_575 1_565 ?
C15 C14A C12 94.4(15) . . ?
C15 C14A C13 66.6(12) . . ?
C12 C14A C13 28.0(9) . . ?
C15 C14A S9A 31.1(10) . . ?
C12 C14A S9A 64.3(9) . . ?
C13 C14A S9A 36.3(5) . . ?
C15 C14A H14A 112.9 . . ?
C12 C14A H14A 112.8 . . ?
C13 C14A H14A 119.4 . . ?
S9A C14A H14A 116.0 . . ?
C15 C14A H14B 112.9 . . ?
C12 C14A H14B 112.9 . . ?
C13 C14A H14B 125.8 . . ?
S9A C14A H14B 130.3 . . ?
H14A C14A H14B 110.3 . . ?

loop_
_geom_bond_atom_site_label_1
_geom_bond_atom_site_label_2
_geom_bond_distance
_geom_bond_site_symmetry_2
_geom_bond_publ_flag
Re O2 1.664(18) . ?
Re O4 1.64(2) . ?
Re O1 1.69(2) . ?
Re O3 1.724(17) . ?
Re S8 3.758(6) 2_565 ?
O1 O4 2.69(3) . ?
O1 O2 2.72(3) . ?
O1 O3 2.78(3) . ?
O1 S7 3.21(2) . ?
O1 S5B 3.33(2) 2_656 ?
O1 C12 3.56(3) . ?
O1 O3 3.76(3) 1_655 ?
O1 S6A 3.79(2) 1_455 ?
O2 O3 2.76(2) . ?
O2 O4 2.73(3) . ?
O2 S8 2.991(18) 2_565 ?
O2 S9A 3.21(2) 2_565 ?
O2 S9A 3.300(17) 1_645 ?
O2 C13 3.40(3) 1_545 ?
O2 C13 3.49(3) 2_565 ?
O2 S8 3.621(19) 1_545 ?
O2 S7 3.693(19) . ?
O2 C12 3.75(3) 1_545 ?
O3 O4 2.77(3) . ?
O3 S8 3.30(2) 2_565 ?
O3 S7 3.48(2) 1_455 ?
O3 O1 3.76(3) 1_455 ?
O3 S9A 3.90(3) 1_545 ?
O3 S6A 3.77(2) 1_455 ?
O4 S6B 3.27(3) 1_545 ?
O4 S5B 3.30(3) 2_656 ?
O4 S9B 3.53(3) 1_545 ?
O4 S5A 3.66(2) 2_556 ?
O4 C12 3.64(3) 1_545 ?
O4 C9 3.94(3) 2_656 ?
S1 C3 1.73(2) . ?
S1 C1 1.77(2) . ?
S1 C4 2.64(2) . ?
S1 C2 2.70(2) . ?
S1 S2 2.958(8) . ?
S1 S5A 3.066(9) . ?
S1 S3 3.225(8) . ?
S1 S4 3.615(8) 1_455 ?
S1 S2 3.621(8) 1_455 ?
S1 S3 3.796(9) 2_566 ?
S2 C4 1.73(2) . ?
S2 C1 1.74(2) . ?
S2 C3 2.62(2) . ?
S2 C2 2.74(2) . ?
S2 C7A 2.948(14) . ?
S2 S4 3.245(8) . ?
S2 S5A 3.566(10) 1_655 ?
S2 S1 3.621(8) 1_655 ?
S3 C2 1.74(2) . ?
S3 C5 1.74(2) . ?
S3 C6 2.63(2) . ?
S3 C1 2.74(2) . ?
S3 C8A 2.932(17) . ?
S3 S4 2.958(8) . ?
S3 S4 3.624(8) 1_455 ?
S3 S6A 3.641(9) 1_455 ?
S3 S1 3.796(9) 2_566 ?
S3 C4 3.83(2) 2_656 ?
S3 S5A 3.875(11) 2_566 ?
S3 S5B 3.906(17) 2_656 ?
S4 C6 1.75(2) . ?
S4 C2 1.772(19) . ?
S4 C5 2.66(2) . ?
S4 C1 2.71(2) . ?
S4 S6A 3.090(9) . ?
S4 S1 3.615(8) 1_655 ?
S4 S3 3.624(8) 1_655 ?
S4 C3 3.69(2) 2_656 ?
S4 C1 3.88(2) 2_666 ?
C1 C2 1.34(3) . ?
C1 C4 2.56(3) . ?
C1 C3 2.56(3) . ?
C1 C1 3.64(4) 2_656 ?
C1 C6 3.88(3) . ?
C1 S4 3.88(2) 2_666 ?
C2 C6 2.58(3) . ?
C2 C5 2.58(3) . ?
C2 C3 3.81(3) 2_656 ?
C2 C4 3.83(3) 2_656 ?
C2 C3 3.86(3) . ?
C2 C4 3.88(3) . ?
C3 C4 1.33(3) . ?
C3 S5A 1.73(2) . ?
C3 C7A 2.51(3) . ?
C3 C9 2.49(3) . ?
C3 S4 3.69(2) 2_656 ?
C3 C2 3.81(3) 2_656 ?
C4 C7A 1.60(3) . ?
C4 C9 2.45(3) . ?
C4 S5A 2.62(3) . ?
C4 C6 3.77(3) 2_666 ?
C4 S3 3.83(2) 2_656 ?
C4 C2 3.83(3) 2_656 ?
C5 C6 1.34(3) . ?
C5 C8A 1.54(3) . ?
C5 C10 2.40(3) . ?
C5 S6A 2.62(2) . ?
C5 S5B 3.64(3) 2_656 ?
C6 S6A 1.73(2) . ?
C6 C8A 2.46(3) . ?
C6 C10 2.50(3) . ?
C6 C4 3.77(3) 2_666 ?
C6 S5A 3.76(2) 2_656 ?
C9 C7A 1.66(3) . ?
C9 S5A 1.73(3) . ?
C9 H9A 0.9700 . ?
C9 H9B 0.9700 . ?
C10 C8A 1.53(3) . ?
C10 S6A 1.80(2) . ?
C10 H10A 0.9700 . ?
C10 H10B 0.9700 . ?
S7 C11 1.72(2) . ?
S7 C12 1.72(2) . ?
S7 C13 2.63(2) . ?
S7 C11 2.76(2) 2_665 ?
S7 S8 2.925(8) . ?
S7 S8 3.218(8) 2_665 ?
S7 O3 3.48(2) 1_655 ?
S8 C11 1.70(2) . ?
S8 C13 1.760(19) . ?
S8 C12 2.61(2) . ?
S8 C11 2.76(2) 2_665 ?
S8 O2 2.991(18) 2_565 ?
S8 S9A 3.083(10) . ?
S8 O3 3.30(2) 2_565 ?
S8 S7 3.218(8) 2_665 ?
S8 O2 3.621(19) 1_565 ?
S8 C12 3.70(2) 2_565 ?
S8 Re 3.758(6) 2_565 ?
S8 S9A 3.762(11) 2_575 ?
S8 C13 3.85(2) 2_565 ?
C11 C11 1.46(4) 2_665 ?
C11 C12 2.50(3) . ?
C11 C13 2.53(3) . ?
C11 S8 2.76(2) 2_665 ?
C11 S7 2.76(2) 2_665 ?
C11 S9A 3.70(2) 2_565 ?
C11 S9A 3.73(2) 1_655 ?
C12 C13 1.32(3) . ?
C12 C14A 1.68(2) . ?
C12 C15 2.41(3) . ?
C12 S9A 2.62(2) . ?
C12 O4 3.64(3) 1_565 ?
C12 S8 3.70(2) 2_565 ?
C12 O2 3.75(3) 1_565 ?
C13 S9A 1.71(2) . ?
C13 C15 2.40(3) . ?
C13 C14A 2.53(2) . ?
C13 O2 3.40(3) 1_565 ?
C13 O2 3.49(3) 2_565 ?
C13 S8 3.85(2) 2_565 ?
C13 C13 3.89(4) 2_565 ?
C15 C14A 1.61(3) . ?
C15 S9A 1.70(3) . ?
C15 H15A 0.9700 . ?
C15 H15B 0.9700 . ?
S5A C7A 2.858(17) . ?
S5A S2 3.566(10) 1_455 ?
S5A O4 3.66(2) 2_556 ?
S5A C7A 3.674(17) 1_455 ?
S5A C6 3.76(2) 2_656 ?
S5A S6A 3.863(12) 2_656 ?
S5A S3 3.875(11) 2_566 ?
C7A H7A1 0.9700 . ?
C7A H7A2 0.9700 . ?
S6A C8A 2.81(2) . ?
S6A S3 3.641(9) 1_655 ?
S6A C8A 3.72(2) 1_655 ?
S6A O1 3.79(2) 1_655 ?
S6A S5A 3.863(12) 2_656 ?
S6A O3 3.77(2) 1_655 ?
C8A H8A1 0.9700 . ?
C8A H8A2 0.9700 . ?
S9A C14A 2.864(16) . ?
S9A O2 3.21(2) 2_565 ?
S9A O2 3.300(17) 1_465 ?
S9A S9A 3.589(17) 2_475 ?
S9A C11 3.70(2) 2_565 ?
S9A C11 3.73(2) 1_455 ?
S9A S8 3.762(11) 2_575 ?
S9A O3 3.90(3) 1_565 ?
C14A H14A 0.9700 . ?
C14A H14B 0.9700 . ?

loop_
_geom_hbond_atom_site_label_D
_geom_hbond_atom_site_label_H
_geom_hbond_atom_site_label_A
_geom_hbond_distance_DH
_geom_hbond_distance_HA
_geom_hbond_distance_DA
_geom_hbond_angle_DHA
_geom_hbond_site_symmetry_A
C8A H8A1 O4 0.97 2.55 3.27(3) 131.1 1_565
